data_7226766
loop_
_publ_author_name
'Zheng, Sheng-Run'
'Tan, Jing-Bo'
'Cai, Song-Liang'
'Fan, Jun'
'Zhang, Wei-Guang'

_publ_section_title
;
 Construction of six new luminescent Ln(iii)--Zn(ii) heterometallic
 coordination polymers based on heterometallic secondary building units
;
_journal_issue 44
_journal_name_full CrystEngComm
_journal_page_first 8672
_journal_paper_doi 10.1039/C6CE01184E
_journal_volume 18
_journal_year 2016
_chemical_formula_sum 'C18 H12.5 Eu N2.5 O13.5 Zn'
_chemical_formula_weight 697.13
_space_group_crystal_system monoclinic
_space_group_IT_number 13
_space_group_name_Hall '-P 2yc'
_space_group_name_H-M_alt 'P 1 2/c 1'
_symmetry_space_group_name_Hall '-P 2yc'
_symmetry_space_group_name_H-M 'P 1 2/c 1'
_atom_sites_solution_hydrogens geom
_atom_sites_solution_primary direct
_atom_sites_solution_secondary difmap
_audit_creation_method SHELXL-2014/7
_audit_update_record
;
2016-10-01 deposited with the CCDC.
2016-10-10 downloaded from the CCDC.
;
_cell_angle_alpha 90
_cell_angle_beta 113.250(3)
_cell_angle_gamma 90
_cell_formula_units_Z 4
_cell_length_a 10.7602(7)
_cell_length_b 10.3933(6)
_cell_length_c 21.0922(11)
_cell_measurement_reflns_used 755
_cell_measurement_temperature 298(2)
_cell_measurement_theta_max 19.12
_cell_measurement_theta_min 2.39
_cell_volume 2167.3(2)
_computing_cell_refinement 'Bruker SAINT'
_computing_data_collection 'Bruker APEX2'
_computing_data_reduction 'Bruker SAINT'
_computing_molecular_graphics 'Bruker SHELXTL'
_computing_publication_material 'Bruker SHELXTL'
_computing_structure_refinement 'SHELXL-2014/7 (Sheldrick, 2014)'
_computing_structure_solution 'SHELXL-2014/7 (Sheldrick, 2014)'
_diffrn_ambient_temperature 298(2)
_diffrn_measured_fraction_theta_full 0.999
_diffrn_measured_fraction_theta_max 0.997
_diffrn_measurement_device_type 'Bruker APEX-II CCD'
_diffrn_measurement_method '\f and \w scans'
_diffrn_radiation_type MoK\a
_diffrn_radiation_wavelength 0.71073
_diffrn_reflns_av_R_equivalents 0.0200
_diffrn_reflns_av_unetI/netI 0.0242
_diffrn_reflns_Laue_measured_fraction_full 0.999
_diffrn_reflns_Laue_measured_fraction_max 0.997
_diffrn_reflns_limit_h_max 13
_diffrn_reflns_limit_h_min -13
_diffrn_reflns_limit_k_max 13
_diffrn_reflns_limit_k_min -10
_diffrn_reflns_limit_l_max 20
_diffrn_reflns_limit_l_min -26
_diffrn_reflns_number 12306
_diffrn_reflns_point_group_measured_fraction_full 0.999
_diffrn_reflns_point_group_measured_fraction_max 0.997
_diffrn_reflns_theta_full 25.242
_diffrn_reflns_theta_max 27.000
_diffrn_reflns_theta_min 1.959
_diffrn_source 'fine-focus sealed tube'
_exptl_absorpt_coefficient_mu 4.054
_exptl_absorpt_correction_type multi-scan
_exptl_crystal_colour pale-yellow
_exptl_crystal_density_diffrn 2.137
_exptl_crystal_description block
_exptl_crystal_F_000 1356
_exptl_crystal_size_max 0.260
_exptl_crystal_size_mid 0.250
_exptl_crystal_size_min 0.200
_exptl_transmission_factor_max 0.788
_exptl_transmission_factor_min 0.729
_refine_diff_density_max 0.785
_refine_diff_density_min -0.544
_refine_diff_density_rms 0.086
_refine_ls_extinction_method none
_refine_ls_goodness_of_fit_ref 1.006
_refine_ls_hydrogen_treatment mixed
_refine_ls_matrix_type full
_refine_ls_number_parameters 379
_refine_ls_number_reflns 4712
_refine_ls_number_restraints 73
_refine_ls_restrained_S_all 1.018
_refine_ls_R_factor_all 0.0236
_refine_ls_R_factor_gt 0.0207
_refine_ls_shift/su_max 0.002
_refine_ls_shift/su_mean 0.000
_refine_ls_structure_factor_coef Fsqd
_refine_ls_weighting_details 'w=1/[\s^2^(Fo^2^)+(0.0263P)^2^+1.8672P] where P=(Fo^2^+2Fc^2^)/3'
_refine_ls_weighting_scheme calc
_refine_ls_wR_factor_gt 0.0499
_refine_ls_wR_factor_ref 0.0515
_reflns_Friedel_coverage 0.000
_reflns_number_gt 4326
_reflns_number_total 4712
_reflns_threshold_expression 'I > 2\s(I)'
_cod_data_source_file c6ce01184e2.cif
_cod_data_source_block 1EuZn
_cod_depositor_comments 'Adding full bibliography for 7226766--7226771.cif.'
_cod_original_formula_sum 'C18 H12.50 Eu N2.50 O13.50 Zn'
_cod_database_code 7226766
_shelx_shelxl_version_number 2014/7
_shelx_space_group_comment
;
The symmetry employed for this shelxl refinement is uniquely defined
by the following loop, which should always be used as a source of
symmetry information in preference to the above space-group names.
They are only intended as comments.
;
_shelx_estimated_absorpt_t_min 0.419
_shelx_estimated_absorpt_t_max 0.498

loop_
_space_group_symop_operation_xyz
'x, y, z'
'-x, y, -z+1/2'
'-x, -y, -z'
'x, -y, z-1/2'

loop_
_atom_site_label
_atom_site_type_symbol
_atom_site_fract_x
_atom_site_fract_y
_atom_site_fract_z
_atom_site_U_iso_or_equiv
_atom_site_adp_type
_atom_site_occupancy
_atom_site_site_symmetry_order
_atom_site_calc_flag
_atom_site_refinement_flags_posn
_atom_site_refinement_flags_adp
_atom_site_refinement_flags_occupancy
_atom_site_disorder_assembly
_atom_site_disorder_group
Eu1 Eu 0.49654(2) 0.68617(2) -0.01074(2) 0.01623(5) Uani 1 1 d . . . . .
Zn1 Zn 0.78674(3) 0.51547(3) 0.13106(2) 0.01872(7) Uani 1 1 d . . . . .
O1 O 0.6792(2) 0.78907(19) 0.08470(10) 0.0308(5) Uani 1 1 d . . . . .
O1W O 0.4024(2) 0.8752(2) 0.02610(11) 0.0369(5) Uani 1 1 d . . . . .
H1WA H 0.4005 0.9566 0.0292 0.055 Uiso 1 1 d R U . . .
H1WB H 0.3322 0.8455 0.0301 0.055 Uiso 1 1 d R U . . .
O2 O 0.8116(2) 0.68244(17) 0.17908(11) 0.0278(5) Uani 1 1 d . . . . .
O3 O 0.9568(10) 0.9063(7) 0.4001(3) 0.084(3) Uani 0.5 1 d . U P A 1
O4 O 0.9646(10) 1.1070(13) 0.4043(7) 0.063(3) Uani 0.5 1 d . U P A 1
N1 N 0.9283(18) 1.0095(17) 0.3696(10) 0.050(4) Uani 0.5 1 d . . P A 1
O3' O 0.8528(10) 0.9126(7) 0.3941(3) 0.076(2) Uani 0.5 1 d . U P A 2
O4' O 0.8989(11) 1.1075(12) 0.4020(7) 0.061(3) Uani 0.5 1 d . U P A 2
N1' N 0.8750(17) 1.0105(17) 0.3722(9) 0.048(4) Uani 0.5 1 d . . P A 2
O2W O 0.40823(19) 0.48671(16) -0.07394(10) 0.0185(4) Uani 1 1 d D . . . .
H2W H 0.442(3) 0.487(3) -0.0999(16) 0.028 Uiso 1 1 d D U . . .
O5 O 0.82531(19) 1.36513(17) 0.19545(10) 0.0257(4) Uani 1 1 d . . . . .
O6 O 0.73436(19) 1.26799(18) 0.09372(9) 0.0240(4) Uani 1 1 d . . . . .
O7 O 0.5510(2) 0.87534(19) -0.07015(10) 0.0302(5) Uani 1 1 d . . . . .
O8 O 0.4903(2) 0.70170(18) -0.13420(10) 0.0293(5) Uani 1 1 d . . . . .
O9 O 0.5275(14) 1.2856(17) -0.1942(8) 0.093(5) Uani 0.5 1 d . U P B 1
O9' O 0.4689(12) 1.2851(13) -0.2070(6) 0.054(3) Uani 0.5 1 d . U P B 2
O10 O 0.66444(19) 0.38318(19) -0.03834(10) 0.0262(4) Uani 1 1 d . . . . .
O11 O 0.69340(19) 0.59481(19) -0.01998(11) 0.0293(4) Uani 1 1 d . . . . .
N2 N 0.5000 1.2312(4) -0.2500 0.0547(13) Uani 1 2 d S T P . .
N3 N 1.0463(2) 0.4878(2) -0.10778(12) 0.0237(5) Uani 1 1 d . . . . .
C1 C 0.7556(3) 0.7828(3) 0.14677(14) 0.0217(5) Uani 1 1 d . . . . .
C2 C 0.7883(3) 0.9057(2) 0.18808(13) 0.0202(5) Uani 1 1 d . . . . .
C3 C 0.8343(3) 0.8998(3) 0.25943(14) 0.0307(7) Uani 1 1 d . . . . .
H3 H 0.8482 0.8211 0.2822 0.037 Uiso 1 1 calc R U . . .
C4 C 0.8589(4) 1.0143(3) 0.29578(15) 0.0355(8) Uani 1 1 d . . . . .
C5 C 0.8449(3) 1.1332(3) 0.26492(14) 0.0269(6) Uani 1 1 d . . . . .
H5 H 0.8641 1.2082 0.2911 0.032 Uiso 1 1 calc R U . . .
C6 C 0.8016(3) 1.1378(2) 0.19391(13) 0.0198(5) Uani 1 1 d . . . . .
C7 C 0.7707(3) 1.0247(2) 0.15556(14) 0.0209(5) Uani 1 1 d . . . . .
H7 H 0.7381 1.0287 0.1077 0.025 Uiso 1 1 calc R U . . .
C8 C 0.7851(3) 1.2660(2) 0.15857(14) 0.0203(5) Uani 1 1 d . . . . .
C9 C 0.5208(3) 0.8180(3) -0.12743(14) 0.0228(6) Uani 1 1 d . . . . .
C10 C 0.5150(3) 0.8920(3) -0.18986(13) 0.0233(6) Uani 1 1 d . . . . .
C11 C 0.5165(3) 1.0256(3) -0.18977(15) 0.0285(6) Uani 1 1 d . . . . .
H11 H 0.5284 1.0715 -0.1499 0.034 Uiso 1 1 calc R U . B .
C12 C 0.5000 1.0888(4) -0.2500 0.0311(9) Uani 1 2 d S T P B .
C13 C 0.5000 0.8258(4) -0.2500 0.0238(8) Uani 1 2 d S T P . .
H13 H 0.5000 0.7363 -0.2500 0.029 Uiso 1 2 calc R U P . .
C14 C 0.7181(3) 0.4887(3) -0.04078(14) 0.0216(6) Uani 1 1 d . . . . .
C15 C 0.8271(3) 0.4886(3) -0.06931(14) 0.0231(6) Uani 1 1 d . . . . .
C16 C 0.8773(4) 0.3761(3) -0.0835(2) 0.0484(10) Uani 1 1 d . . . . .
H16 H 0.8377 0.2979 -0.0806 0.058 Uiso 1 1 calc R U . . .
C17 C 0.9868(4) 0.3791(3) -0.1020(2) 0.0455(9) Uani 1 1 d . . . . .
H17 H 1.0204 0.3017 -0.1108 0.055 Uiso 1 1 calc R U . . .
C18 C 0.9945(3) 0.5983(3) -0.09628(19) 0.0389(8) Uani 1 1 d . . . . .
H18 H 1.0336 0.6754 -0.1012 0.047 Uiso 1 1 calc R U . . .
C19 C 0.8853(3) 0.6021(3) -0.07732(19) 0.0387(8) Uani 1 1 d . . . . .
H19 H 0.8516 0.6806 -0.0700 0.046 Uiso 1 1 calc R U . . .
O3W O 0.8466(18) 0.049(2) 0.5263(9) 0.097(5) Uani 0.25 1 d . U P C 1
O3W' O 0.819(3) -0.008(2) 0.4883(14) 0.136(8) Uani 0.25 1 d . U P D 2

loop_
_atom_site_aniso_label
_atom_site_aniso_U_11
_atom_site_aniso_U_22
_atom_site_aniso_U_33
_atom_site_aniso_U_23
_atom_site_aniso_U_13
_atom_site_aniso_U_12
Eu1 0.02101(8) 0.01069(7) 0.01784(8) -0.00063(5) 0.00859(5) -0.00156(5)
Zn1 0.01999(15) 0.01234(14) 0.02524(16) -0.00088(11) 0.01044(12) -0.00029(11)
O1 0.0424(12) 0.0206(10) 0.0216(10) -0.0039(8) 0.0041(9) -0.0068(9)
O1W 0.0498(14) 0.0218(11) 0.0445(13) -0.0120(10) 0.0242(11) -0.0045(10)
O2 0.0335(11) 0.0143(10) 0.0305(11) -0.0045(8) 0.0071(9) 0.0034(8)
O3 0.174(8) 0.026(3) 0.026(3) 0.005(2) 0.011(5) 0.012(5)
O4 0.116(8) 0.032(4) 0.026(3) -0.010(3) 0.012(6) -0.015(6)
N1 0.110(13) 0.018(4) 0.026(4) -0.002(3) 0.031(7) -0.001(6)
O3' 0.158(7) 0.031(3) 0.031(3) 0.009(2) 0.028(5) -0.008(5)
O4' 0.121(9) 0.022(3) 0.031(3) -0.008(2) 0.022(6) 0.002(6)
N1' 0.104(12) 0.021(4) 0.014(4) -0.001(3) 0.019(6) 0.001(6)
O2W 0.0217(10) 0.0153(9) 0.0197(9) -0.0006(7) 0.0093(8) -0.0013(7)
O5 0.0317(10) 0.0135(9) 0.0274(10) 0.0014(8) 0.0067(8) -0.0039(8)
O6 0.0302(11) 0.0203(9) 0.0219(10) 0.0030(8) 0.0109(8) 0.0013(8)
O7 0.0452(12) 0.0255(11) 0.0222(10) -0.0013(8) 0.0157(9) -0.0083(9)
O8 0.0409(12) 0.0240(10) 0.0274(11) -0.0008(8) 0.0182(9) -0.0070(9)
O9 0.176(13) 0.043(5) 0.047(5) -0.014(4) 0.029(8) -0.022(8)
O9' 0.105(7) 0.025(3) 0.046(6) -0.010(4) 0.046(6) 0.005(5)
O10 0.0286(10) 0.0244(10) 0.0321(10) 0.0032(8) 0.0190(8) -0.0010(8)
O11 0.0273(11) 0.0257(11) 0.0405(12) -0.0040(9) 0.0195(9) -0.0008(8)
N2 0.102(4) 0.029(2) 0.038(2) 0.000 0.033(3) 0.000
N3 0.0247(12) 0.0240(12) 0.0260(12) -0.0024(9) 0.0136(10) -0.0016(9)
C1 0.0232(14) 0.0176(13) 0.0260(14) -0.0036(11) 0.0115(11) -0.0028(10)
C2 0.0196(13) 0.0156(12) 0.0243(13) -0.0016(10) 0.0076(10) 0.0015(10)
C3 0.0467(18) 0.0141(13) 0.0235(14) -0.0012(11) 0.0056(12) 0.0001(12)
C4 0.063(2) 0.0173(14) 0.0179(14) -0.0007(11) 0.0071(14) 0.0010(13)
C5 0.0375(16) 0.0144(13) 0.0225(14) -0.0033(11) 0.0051(12) -0.0013(11)
C6 0.0201(13) 0.0150(12) 0.0236(13) 0.0007(10) 0.0079(10) -0.0009(10)
C7 0.0218(13) 0.0198(13) 0.0187(12) -0.0016(10) 0.0055(10) 0.0007(10)
C8 0.0170(12) 0.0172(12) 0.0268(14) 0.0034(11) 0.0087(10) 0.0000(10)
C9 0.0237(14) 0.0253(14) 0.0213(13) 0.0012(11) 0.0110(11) -0.0016(11)
C10 0.0236(14) 0.0281(14) 0.0210(13) 0.0024(11) 0.0119(11) -0.0013(11)
C11 0.0393(17) 0.0285(15) 0.0218(14) -0.0036(12) 0.0166(13) -0.0049(13)
C12 0.049(3) 0.023(2) 0.025(2) 0.000 0.0186(19) 0.000
C13 0.025(2) 0.024(2) 0.026(2) 0.000 0.0137(16) 0.000
C14 0.0199(13) 0.0255(14) 0.0203(13) 0.0036(11) 0.0089(11) 0.0017(10)
C15 0.0220(14) 0.0251(14) 0.0238(14) 0.0012(11) 0.0108(11) 0.0003(11)
C16 0.058(2) 0.0241(16) 0.089(3) -0.0198(18) 0.057(2) -0.0180(16)
C17 0.055(2) 0.0216(16) 0.083(3) -0.0195(17) 0.053(2) -0.0135(15)
C18 0.0385(18) 0.0211(15) 0.071(2) 0.0132(15) 0.0360(17) 0.0062(13)
C19 0.0423(18) 0.0197(14) 0.070(2) 0.0125(15) 0.0390(18) 0.0082(13)
O3W 0.080(9) 0.153(13) 0.080(10) 0.021(9) 0.056(8) 0.020(9)
O3W' 0.103(11) 0.159(15) 0.152(14) 0.025(11) 0.058(11) -0.008(10)

loop_
_atom_type_symbol
_atom_type_description
_atom_type_scat_dispersion_real
_atom_type_scat_dispersion_imag
_atom_type_scat_source
C C 0.0033 0.0016 'International Tables Vol C Tables 4.2.6.8 and 6.1.1.4'
H H 0.0000 0.0000 'International Tables Vol C Tables 4.2.6.8 and 6.1.1.4'
Eu Eu -0.1578 3.6682 'International Tables Vol C Tables 4.2.6.8 and 6.1.1.4'
N N 0.0061 0.0033 'International Tables Vol C Tables 4.2.6.8 and 6.1.1.4'
O O 0.0106 0.0060 'International Tables Vol C Tables 4.2.6.8 and 6.1.1.4'
Zn Zn 0.2839 1.4301 'International Tables Vol C Tables 4.2.6.8 and 6.1.1.4'

loop_
_geom_angle_atom_site_label_1
_geom_angle_atom_site_label_2
_geom_angle_atom_site_label_3
_geom_angle
_geom_angle_site_symmetry_1
_geom_angle_site_symmetry_3
O11 Eu1 O1 77.92(7) . .
O11 Eu1 O2W 77.62(7) . .
O1 Eu1 O2W 146.71(7) . .
O11 Eu1 O10 135.40(7) . 3_665
O1 Eu1 O10 104.72(7) . 3_665
O2W Eu1 O10 78.09(6) . 3_665
O11 Eu1 O2W 68.96(7) . 3_665
O1 Eu1 O2W 75.59(6) . 3_665
O2W Eu1 O2W 74.74(7) . 3_665
O10 Eu1 O2W 68.83(6) 3_665 3_665
O11 Eu1 O6 134.14(7) . 3_675
O1 Eu1 O6 139.73(6) . 3_675
O2W Eu1 O6 73.13(6) . 3_675
O10 Eu1 O6 70.92(6) 3_665 3_675
O2W Eu1 O6 132.45(6) 3_665 3_675
O11 Eu1 O1W 145.57(7) . .
O1 Eu1 O1W 71.84(7) . .
O2W Eu1 O1W 136.55(7) . .
O10 Eu1 O1W 69.84(7) 3_665 .
O2W Eu1 O1W 117.27(7) 3_665 .
O6 Eu1 O1W 69.21(7) 3_675 .
O11 Eu1 O7 83.25(7) . .
O1 Eu1 O7 78.37(7) . .
O2W Eu1 O7 120.45(6) . .
O10 Eu1 O7 141.32(7) 3_665 .
O2W Eu1 O7 145.12(7) 3_665 .
O6 Eu1 O7 82.11(6) 3_675 .
O1W Eu1 O7 74.98(7) . .
O11 Eu1 O8 67.37(7) . .
O1 Eu1 O8 119.80(7) . .
O2W Eu1 O8 69.73(6) . .
O10 Eu1 O8 134.64(7) 3_665 .
O2W Eu1 O8 128.07(6) 3_665 .
O6 Eu1 O8 69.70(6) 3_675 .
O1W Eu1 O8 114.61(7) . .
O7 Eu1 O8 50.88(6) . .
O11 Eu1 C9 75.01(7) . .
O1 Eu1 C9 100.33(7) . .
O2W Eu1 C9 94.77(7) . .
O10 Eu1 C9 143.90(7) 3_665 .
O2W Eu1 C9 143.82(7) 3_665 .
O6 Eu1 C9 73.13(7) 3_675 .
O1W Eu1 C9 94.37(7) . .
O7 Eu1 C9 25.69(7) . .
O8 Eu1 C9 25.25(7) . .
O11 Eu1 Zn1 103.43(5) . 3_665
O1 Eu1 Zn1 168.88(5) . 3_665
O2W Eu1 Zn1 28.19(4) . 3_665
O10 Eu1 Zn1 66.40(5) 3_665 3_665
O2W Eu1 Zn1 94.46(4) 3_665 3_665
O6 Eu1 Zn1 45.69(4) 3_675 3_665
O1W Eu1 Zn1 109.45(5) . 3_665
O7 Eu1 Zn1 112.73(5) . 3_665
O8 Eu1 Zn1 70.22(4) . 3_665
C9 Eu1 Zn1 90.63(5) . 3_665
O11 Eu1 Zn1 53.28(5) . .
O1 Eu1 Zn1 53.91(5) . .
O2W Eu1 Zn1 93.15(4) . .
O10 Eu1 Zn1 91.63(5) 3_665 .
O2W Eu1 Zn1 27.01(4) 3_665 .
O6 Eu1 Zn1 159.46(4) 3_675 .
O1W Eu1 Zn1 115.76(5) . .
O7 Eu1 Zn1 118.35(5) . .
O8 Eu1 Zn1 120.55(5) . .
C9 Eu1 Zn1 124.29(5) . .
Zn1 Eu1 Zn1 117.898(7) 3_665 .
O11 Eu1 H1WB 161.1 . .
O1 Eu1 H1WB 83.5 . .
O2W Eu1 H1WB 120.9 . .
O10 Eu1 H1WB 53.5 3_665 .
O2W Eu1 H1WB 110.0 3_665 .
O6 Eu1 H1WB 61.3 3_675 .
O1W Eu1 H1WB 17.2 . .
O7 Eu1 H1WB 89.4 . .
O8 Eu1 H1WB 120.4 . .
C9 Eu1 H1WB 105.1 . .
Zn1 Eu1 H1WB 95.5 3_665 .
Zn1 Eu1 H1WB 117.2 . .
O11 Eu1 H2W 66.1(7) . .
O1 Eu1 H2W 142.5(7) . .
O2W Eu1 H2W 16.2(5) . .
O10 Eu1 H2W 94.2(6) 3_665 .
O2W Eu1 H2W 81.8(7) 3_665 .
O6 Eu1 H2W 76.9(7) 3_675 .
O1W Eu1 H2W 145.6(7) . .
O7 Eu1 H2W 106.3(6) . .
O8 Eu1 H2W 55.6(6) . .
C9 Eu1 H2W 80.8(6) . .
Zn1 Eu1 H2W 37.3(7) 3_665 .
Zn1 Eu1 H2W 94.2(7) . .
H1WB Eu1 H2W 132.8 . .
O2W Zn1 O2 102.74(8) 3_665 .
O2W Zn1 O5 106.98(8) 3_665 1_545
O2 Zn1 O5 112.83(8) . 1_545
O2W Zn1 N3 132.90(9) 3_665 3_765
O2 Zn1 N3 100.61(9) . 3_765
O5 Zn1 N3 100.58(9) 1_545 3_765
O2W Zn1 Eu1 36.01(5) 3_665 3_665
O2 Zn1 Eu1 138.53(6) . 3_665
O5 Zn1 Eu1 85.31(5) 1_545 3_665
N3 Zn1 Eu1 112.71(7) 3_765 3_665
O2W Zn1 Eu1 34.57(5) 3_665 .
O2 Zn1 Eu1 84.05(6) . .
O5 Zn1 Eu1 141.52(6) 1_545 .
N3 Zn1 Eu1 110.24(7) 3_765 .
Eu1 Zn1 Eu1 62.102(7) 3_665 .
C1 O1 Eu1 146.10(19) . .
Eu1 O1W H1WA 147.2 . .
Eu1 O1W H1WB 103.5 . .
H1WA O1W H1WB 107.7 . .
C1 O2 Zn1 120.72(18) . .
O3 N1 O4 117.2(17) . .
O3 N1 C4 121.0(14) . .
O4 N1 C4 121.8(15) . .
O4' N1' O3' 124.9(14) . .
O4' N1' C4 116.7(14) . .
O3' N1' C4 118.1(13) . .
Zn1 O2W Eu1 115.81(8) 3_665 .
Zn1 O2W Eu1 118.42(8) 3_665 3_665
Eu1 O2W Eu1 105.26(7) . 3_665
Zn1 O2W H2W 105(3) 3_665 .
Eu1 O2W H2W 101(2) . .
Eu1 O2W H2W 110(2) 3_665 .
C8 O5 Zn1 106.88(17) . 1_565
C8 O6 Eu1 131.41(17) . 3_675
C9 O7 Eu1 94.84(16) . .
C9 O8 Eu1 92.53(17) . .
C14 O10 Eu1 133.69(17) . 3_665
C14 O11 Eu1 133.87(18) . .
O9 N2 O9 125.3(18) . 2_654
O9' N2 O9' 125.4(14) . 2_654
O9 N2 C12 117.3(9) . .
O9 N2 C12 117.3(9) 2_654 .
O9' N2 C12 117.3(7) . .
O9' N2 C12 117.3(7) 2_654 .
C17 N3 C18 117.6(3) . .
C17 N3 Zn1 120.6(2) . 3_765
C18 N3 Zn1 121.74(19) . 3_765
O1 C1 O2 126.1(3) . .
O1 C1 C2 118.1(2) . .
O2 C1 C2 115.8(2) . .
C3 C2 C7 119.7(2) . .
C3 C2 C1 119.5(2) . .
C7 C2 C1 120.9(2) . .
C4 C3 C2 118.1(3) . .
C4 C3 H3 120.9 . .
C2 C3 H3 120.9 . .
N1 C4 C5 117.2(7) . .
N1 C4 C3 118.3(7) . .
C5 C4 C3 123.3(3) . .
C5 C4 N1' 117.4(7) . .
C3 C4 N1' 118.2(7) . .
C4 C5 C6 118.1(3) . .
C4 C5 H5 121.0 . .
C6 C5 H5 121.0 . .
C5 C6 C7 120.1(2) . .
C5 C6 C8 119.4(2) . .
C7 C6 C8 120.4(2) . .
C2 C7 C6 120.7(2) . .
C2 C7 H7 119.7 . .
C6 C7 H7 119.7 . .
O6 C8 O5 123.7(2) . .
O6 C8 C6 118.0(2) . .
O5 C8 C6 118.3(2) . .
O8 C9 O7 121.5(3) . .
O8 C9 C10 118.5(2) . .
O7 C9 C10 120.0(2) . .
O8 C9 Eu1 62.22(15) . .
O7 C9 Eu1 59.47(14) . .
C10 C9 Eu1 172.63(19) . .
C11 C10 C13 119.5(3) . .
C11 C10 C9 120.9(2) . .
C13 C10 C9 119.5(3) . .
C12 C11 C10 118.5(3) . .
C12 C11 H11 120.7 . .
C10 C11 H11 120.7 . .
C11 C12 C11 123.1(4) . 2_654
C11 C12 N2 118.45(19) . .
C11 C12 N2 118.45(19) 2_654 .
C10 C13 C10 120.9(4) 2_654 .
C10 C13 H13 119.6 2_654 .
C10 C13 H13 119.6 . .
O10 C14 O11 126.3(3) . .
O10 C14 C15 117.3(2) . .
O11 C14 C15 116.4(2) . .
C16 C15 C19 117.8(3) . .
C16 C15 C14 121.4(3) . .
C19 C15 C14 120.6(2) . .
C15 C16 C17 119.8(3) . .
C15 C16 H16 120.1 . .
C17 C16 H16 120.1 . .
N3 C17 C16 122.7(3) . .
N3 C17 H17 118.6 . .
C16 C17 H17 118.6 . .
N3 C18 C19 122.6(3) . .
N3 C18 H18 118.7 . .
C19 C18 H18 118.7 . .
C15 C19 C18 119.3(3) . .
C15 C19 H19 120.3 . .
C18 C19 H19 120.3 . .

loop_
_geom_bond_atom_site_label_1
_geom_bond_atom_site_label_2
_geom_bond_distance
_geom_bond_site_symmetry_2
Eu1 O11 2.3984(19) .
Eu1 O1 2.4364(19) .
Eu1 O2W 2.4448(17) .
Eu1 O10 2.4510(18) 3_665
Eu1 O2W 2.4543(18) 3_665
Eu1 O6 2.4557(19) 3_675
Eu1 O1W 2.472(2) .
Eu1 O7 2.5215(19) .
Eu1 O8 2.583(2) .
Eu1 C9 2.917(3) .
Eu1 Zn1 3.7438(4) 3_665
Eu1 Zn1 3.8040(4) .
Eu1 H1WB 2.7952 .
Eu1 H2W 2.70(3) .
Zn1 O2W 1.9642(19) 3_665
Zn1 O2 1.9736(18) .
Zn1 O5 2.0034(18) 1_545
Zn1 N3 2.041(2) 3_765
Zn1 Eu1 3.7438(4) 3_665
O1 C1 1.243(3) .
O1W H1WA 0.8498 .
O1W H1WB 0.8499 .
O2 C1 1.262(3) .
O3 N1 1.226(19) .
O4 N1 1.22(2) .
N1 C4 1.44(2) .
O3' N1' 1.181(18) .
O4' N1' 1.16(2) .
N1' C4 1.552(15) .
O2W Zn1 1.9642(19) 3_665
O2W Eu1 2.4544(18) 3_665
O2W H2W 0.77(2) .
O5 C8 1.260(3) .
O5 Zn1 2.0033(18) 1_565
O6 C8 1.257(3) .
O6 Eu1 2.4556(19) 3_675
O7 C9 1.269(3) .
O8 C9 1.246(3) .
O9 N2 1.231(15) .
O9' N2 1.220(11) .
O10 C14 1.250(3) .
O10 Eu1 2.4510(18) 3_665
O11 C14 1.254(3) .
N2 O9 1.231(15) 2_654
N2 O9' 1.220(11) 2_654
N2 C12 1.480(6) .
N3 C17 1.328(4) .
N3 C18 1.339(4) .
N3 Zn1 2.042(2) 3_765
C1 C2 1.507(4) .
C2 C3 1.388(4) .
C2 C7 1.390(4) .
C3 C4 1.384(4) .
C3 H3 0.9300 .
C4 C5 1.376(4) .
C5 C6 1.382(4) .
C5 H5 0.9300 .
C6 C7 1.391(4) .
C6 C8 1.503(4) .
C7 H7 0.9300 .
C9 C10 1.505(4) .
C10 C11 1.389(4) .
C10 C13 1.395(3) .
C11 C12 1.378(3) .
C11 H11 0.9300 .
C12 C11 1.378(3) 2_654
C13 C10 1.395(3) 2_654
C13 H13 0.9300 .
C14 C15 1.514(4) .
C15 C16 1.369(4) .
C15 C19 1.378(4) .
C16 C17 1.381(4) .
C16 H16 0.9300 .
C17 H17 0.9300 .
C18 C19 1.383(4) .
C18 H18 0.9300 .
C19 H19 0.9300 .
